data_7236985
loop_
_publ_author_name
'Yang, Wei'
'Liu, Chunlin'
'Lu, Shuang'
'Du, Jinya'
'Gao, Qingyun'
'Zhang, Ronghua'
'Liu, Yi'
'Yang, Changying'

_publ_section_title
;
 AIE-active smart cyanostyrene luminogens: polymorphism-dependent
 multicolor mechanochromism
;
_journal_issue 2
_journal_name_full 'Journal of Materials Chemistry C'
_journal_page_first 290
_journal_paper_doi 10.1039/C7TC04773H
_journal_volume 6
_journal_year 2018
_chemical_formula_sum 'C23 H24 N2 O7'
_chemical_formula_weight 440.44
_chemical_name_systematic NA-15C5
_space_group_IT_number 33
_space_group_name_Hall 'P 2c -2n'
_space_group_name_H-M_alt 'P n a 21'
_symmetry_cell_setting orthorhombic
_symmetry_space_group_name_H-M 'P n a 21'
_atom_sites_solution_hydrogens geom
_atom_sites_solution_primary direct
_atom_sites_solution_secondary difmap
_audit_creation_method SHELXL-97
_audit_update_record
;
2017-10-13 deposited with the CCDC.
2017-12-04 downloaded from the CCDC.
;
_cell_angle_alpha 90.00
_cell_angle_beta 90.00
_cell_angle_gamma 90.00
_cell_formula_units_Z 4
_cell_length_a 14.2812(13)
_cell_length_b 19.295(2)
_cell_length_c 7.9526(11)
_cell_measurement_reflns_used 3080
_cell_measurement_temperature 296(2)
_cell_measurement_theta_max 67.1710
_cell_measurement_theta_min 3.8680
_cell_volume 2191.4(4)
_computing_structure_refinement 'SHELXL-97 (Sheldrick, 1997)'
_computing_structure_solution 'SHELXS-97 (Sheldrick, 1990)'
_diffrn_ambient_temperature 296(2)
_diffrn_measured_fraction_theta_full 0.939
_diffrn_measured_fraction_theta_max 0.939
_diffrn_measurement_device 'four-circle diffractometer'
_diffrn_measurement_device_type 'XtaLAB Pro: Kappa single'
_diffrn_radiation_monochromator graphite
_diffrn_radiation_source 'fine-focus sealed tube'
_diffrn_radiation_type CuK\a
_diffrn_radiation_wavelength 1.54178
_diffrn_reflns_av_R_equivalents 0.0307
_diffrn_reflns_av_sigmaI/netI 0.0345
_diffrn_reflns_limit_h_max 17
_diffrn_reflns_limit_h_min -17
_diffrn_reflns_limit_k_max 22
_diffrn_reflns_limit_k_min -23
_diffrn_reflns_limit_l_max 8
_diffrn_reflns_limit_l_min -9
_diffrn_reflns_number 6328
_diffrn_reflns_theta_full 75.00
_diffrn_reflns_theta_max 75.00
_diffrn_reflns_theta_min 3.85
_exptl_absorpt_coefficient_mu 0.832
_exptl_absorpt_correction_T_max 0.8513
_exptl_absorpt_correction_T_min 0.8513
_exptl_absorpt_correction_type multi-scan
_exptl_crystal_colour colorless
_exptl_crystal_density_diffrn 1.335
_exptl_crystal_density_method 'not measured'
_exptl_crystal_description block
_exptl_crystal_F_000 928
_exptl_crystal_size_max 0.20
_exptl_crystal_size_mid 0.20
_exptl_crystal_size_min 0.20
_refine_diff_density_max 0.341
_refine_diff_density_min -0.250
_refine_diff_density_rms 0.036
_refine_ls_abs_structure_details 'Flack H D (1983), Acta Cryst. A39, 876-881'
_refine_ls_abs_structure_Flack 0.5(3)
_refine_ls_extinction_method none
_refine_ls_goodness_of_fit_ref 1.049
_refine_ls_hydrogen_treatment mixed
_refine_ls_matrix_type full
_refine_ls_number_parameters 289
_refine_ls_number_reflns 3446
_refine_ls_number_restraints 1
_refine_ls_restrained_S_all 1.048
_refine_ls_R_factor_all 0.0590
_refine_ls_R_factor_gt 0.0499
_refine_ls_shift/su_max 0.001
_refine_ls_shift/su_mean 0.000
_refine_ls_structure_factor_coef Fsqd
_refine_ls_weighting_details 'calc w=1/[\s^2^(Fo^2^)+(0.0915P)^2^+0.2857P] where P=(Fo^2^+2Fc^2^)/3'
_refine_ls_weighting_scheme calc
_refine_ls_wR_factor_gt 0.1488
_refine_ls_wR_factor_ref 0.1577
_reflns_number_gt 2886
_reflns_number_total 3446
_reflns_threshold_expression >2sigma(I)
_cod_data_source_file c7tc04773h2.cif
_cod_data_source_block sad
_cod_depositor_comments
;
The following automatic conversions were performed:

data item '_symmetry_cell_setting' value 'Orthorhombic' was changed
to 'orthorhombic' in accordance with the
/home/saulius/struct/COD-crude-data/automatic-downloads/DataCite-retrospective/RSC/depositions/lib/dictionaries/cif_core.dic
dictionary named 'cif_core.dic' version 2.4.2 last updated on
2011-04-26.

Automatic conversion script
Id: cif_fix_values 6909 2019-04-08 15:41:33Z antanas 
;
_cod_original_cell_volume 2191.4(5)
_cod_original_sg_symbol_H-M Pna2(1)
_cod_database_code 7236985

loop_
_symmetry_equiv_pos_as_xyz
'x, y, z'
'-x, -y, z+1/2'
'x+1/2, -y+1/2, z'
'-x+1/2, y+1/2, z+1/2'

loop_
_atom_site_label
_atom_site_type_symbol
_atom_site_fract_x
_atom_site_fract_y
_atom_site_fract_z
_atom_site_U_iso_or_equiv
_atom_site_adp_type
_atom_site_occupancy
_atom_site_symmetry_multiplicity
_atom_site_calc_flag
_atom_site_refinement_flags
N1 N -0.36523(18) 0.69977(17) 0.2895(4) 0.0758(8) Uani 1 1 d .
N2 N -0.0424(3) 0.4204(2) 0.3730(9) 0.149(3) Uani 1 1 d .
O1 O 0.5780(2) 0.31308(18) 0.3308(5) 0.1126(10) Uani 1 1 d .
O2 O 0.37545(17) 0.29940(18) 0.1748(4) 0.1011(10) Uani 1 1 d .
O3 O 0.30019(14) 0.39572(12) 0.3989(4) 0.0729(6) Uani 1 1 d .
O4 O 0.61266(14) 0.45334(14) 0.4462(3) 0.0748(6) Uani 1 1 d .
O5 O 0.42147(14) 0.47986(13) 0.5169(4) 0.0741(7) Uani 1 1 d .
O6 O -0.43879(15) 0.66944(14) 0.3012(5) 0.0956(9) Uani 1 1 d .
O7 O -0.36124(18) 0.76140(16) 0.2589(6) 0.1168(12) Uani 1 1 d .
C1 C 0.5089(3) 0.2654(4) 0.3437(10) 0.151(3) Uani 1 1 d .
H1A H 0.4687 0.2783 0.4369 0.181 Uiso 1 1 calc R
H1B H 0.5370 0.2211 0.3712 0.181 Uiso 1 1 calc R
C2 C 0.4529(3) 0.2568(2) 0.2003(7) 0.1003(14) Uani 1 1 d .
H2A H 0.4934 0.2619 0.1031 0.120 Uiso 1 1 calc R
H2B H 0.4307 0.2093 0.2004 0.120 Uiso 1 1 calc R
C3 C 0.6225(3) 0.3290(3) 0.4836(7) 0.1015(14) Uani 1 1 d .
H3A H 0.6662 0.2923 0.5125 0.122 Uiso 1 1 calc R
H3B H 0.5763 0.3322 0.5726 0.122 Uiso 1 1 calc R
C4 C 0.6732(2) 0.3954(2) 0.4685(6) 0.0868(11) Uani 1 1 d .
H4A H 0.7105 0.4026 0.5690 0.104 Uiso 1 1 calc R
H4B H 0.7158 0.3928 0.3736 0.104 Uiso 1 1 calc R
C5 C 0.2979(2) 0.2850(2) 0.2791(6) 0.0860(11) Uani 1 1 d .
H5A H 0.3193 0.2674 0.3867 0.103 Uiso 1 1 calc R
H5B H 0.2587 0.2499 0.2272 0.103 Uiso 1 1 calc R
C6 C 0.17893(19) 0.48443(19) 0.3936(5) 0.0714(9) Uani 1 1 d .
H6A H 0.1345 0.4534 0.3533 0.086 Uiso 1 1 calc R
C7 C -0.0324(2) 0.4784(2) 0.3722(7) 0.0904(13) Uani 1 1 d .
C8 C 0.3117(2) 0.5763(2) 0.5164(5) 0.0766(10) Uani 1 1 d .
H8A H 0.3559 0.6074 0.5575 0.092 Uiso 1 1 calc R
C9 C -0.1950(2) 0.69948(19) 0.3133(6) 0.0820(11) Uani 1 1 d .
H9A H -0.1950 0.7475 0.3030 0.098 Uiso 1 1 calc R
C10 C 0.1539(2) 0.55408(18) 0.4219(5) 0.0742(10) Uani 1 1 d .
C11 C -0.1119(2) 0.66285(18) 0.3313(6) 0.0838(12) Uani 1 1 d .
H11A H -0.0555 0.6869 0.3324 0.101 Uiso 1 1 calc R
C12 C 0.2214(2) 0.5984(2) 0.4818(6) 0.0807(10) Uani 1 1 d .
H12A H 0.2060 0.6446 0.4997 0.097 Uiso 1 1 calc R
C13 C 0.5795(2) 0.4814(3) 0.6000(5) 0.0835(11) Uani 1 1 d .
H13A H 0.6284 0.5091 0.6517 0.100 Uiso 1 1 calc R
H13B H 0.5637 0.4441 0.6766 0.100 Uiso 1 1 calc R
C14 C 0.2425(2) 0.35049(18) 0.3046(5) 0.0741(9) Uani 1 1 d .
H14A H 0.2267 0.3712 0.1971 0.089 Uiso 1 1 calc R
H14B H 0.1850 0.3408 0.3651 0.089 Uiso 1 1 calc R
C15 C 0.4951(2) 0.5255(2) 0.5698(5) 0.0778(10) Uani 1 1 d .
H15A H 0.4773 0.5495 0.6721 0.093 Uiso 1 1 calc R
H15B H 0.5079 0.5596 0.4833 0.093 Uiso 1 1 calc R
C16 C 0.0609(2) 0.5816(2) 0.3941(6) 0.0759(10) Uani 1 1 d .
H16A H 0.0588 0.6298 0.3927 0.091 Uiso 1 1 calc R
C17 C 0.26859(18) 0.46209(18) 0.4251(5) 0.0645(8) Uani 1 1 d .
C18 C -0.2792(2) 0.59226(17) 0.3268(5) 0.0705(9) Uani 1 1 d .
H18A H -0.3358 0.5685 0.3247 0.085 Uiso 1 1 calc R
C19 C -0.0223(2) 0.55192(17) 0.3701(5) 0.0674(8) Uani 1 1 d .
C20 C 0.3357(2) 0.50772(19) 0.4894(5) 0.0661(8) Uani 1 1 d .
C21 C -0.1963(2) 0.55725(18) 0.3454(5) 0.0735(10) Uani 1 1 d .
H21A H -0.1973 0.5093 0.3569 0.088 Uiso 1 1 calc R
C22 C -0.11078(19) 0.59172(16) 0.3475(5) 0.0624(8) Uani 1 1 d .
C23 C -0.27710(19) 0.66253(17) 0.3115(5) 0.0653(8) Uani 1 1 d .

loop_
_atom_site_aniso_label
_atom_site_aniso_U_11
_atom_site_aniso_U_22
_atom_site_aniso_U_33
_atom_site_aniso_U_23
_atom_site_aniso_U_13
_atom_site_aniso_U_12
N1 0.0557(14) 0.092(2) 0.079(2) -0.0076(17) -0.0129(14) 0.0108(13)
N2 0.078(2) 0.088(2) 0.280(8) -0.008(3) -0.020(3) 0.0047(18)
O1 0.0925(18) 0.139(2) 0.107(3) 0.000(2) 0.0064(18) -0.0375(17)
O2 0.0708(16) 0.148(3) 0.085(2) 0.0103(18) 0.0133(14) 0.0423(16)
O3 0.0457(10) 0.0891(14) 0.0840(18) -0.0040(13) -0.0061(11) -0.0006(9)
O4 0.0517(11) 0.1100(17) 0.0626(16) -0.0009(12) -0.0024(10) 0.0025(11)
O5 0.0385(9) 0.1051(17) 0.0788(18) -0.0021(13) -0.0034(9) -0.0020(10)
O6 0.0505(11) 0.1171(19) 0.119(3) -0.0172(19) -0.0176(14) 0.0052(12)
O7 0.0787(16) 0.099(2) 0.173(4) 0.025(2) -0.015(2) 0.0190(15)
C1 0.067(2) 0.218(7) 0.168(6) 0.034(5) -0.010(3) -0.021(3)
C2 0.063(2) 0.100(3) 0.138(4) -0.002(3) 0.000(2) 0.0137(19)
C3 0.085(3) 0.132(4) 0.088(3) 0.025(3) 0.010(2) 0.000(2)
C4 0.0533(17) 0.126(3) 0.081(3) 0.004(2) -0.0050(17) 0.0083(18)
C5 0.0610(17) 0.102(3) 0.096(3) -0.006(2) 0.0048(19) 0.0082(17)
C6 0.0393(12) 0.102(2) 0.073(2) -0.0026(19) 0.0013(14) -0.0017(13)
C7 0.0516(16) 0.082(2) 0.137(4) -0.005(2) -0.006(2) 0.0056(15)
C8 0.0473(15) 0.100(2) 0.082(3) -0.014(2) 0.0004(15) -0.0052(16)
C9 0.0597(16) 0.083(2) 0.104(3) 0.019(2) -0.0059(19) -0.0040(14)
C10 0.0432(13) 0.092(2) 0.088(3) -0.0119(19) -0.0002(16) 0.0009(13)
C11 0.0454(14) 0.087(2) 0.119(4) 0.021(2) -0.0035(18) -0.0073(14)
C12 0.0514(16) 0.094(2) 0.097(3) -0.016(2) -0.0024(17) -0.0019(15)
C13 0.0536(18) 0.140(3) 0.057(3) -0.007(2) -0.0091(15) 0.001(2)
C14 0.0467(13) 0.094(2) 0.082(3) -0.007(2) 0.0028(16) 0.0041(14)
C15 0.0418(14) 0.122(3) 0.070(2) -0.018(2) -0.0028(14) -0.0053(16)
C16 0.0486(15) 0.088(2) 0.091(3) -0.012(2) -0.0017(16) 0.0007(14)
C17 0.0427(13) 0.089(2) 0.061(2) -0.0033(16) 0.0031(13) -0.0013(13)
C18 0.0474(14) 0.0780(19) 0.086(3) -0.0221(17) -0.0053(15) -0.0030(12)
C19 0.0480(14) 0.0842(19) 0.070(2) -0.0074(17) -0.0033(14) 0.0007(13)
C20 0.0394(13) 0.101(2) 0.058(2) -0.0013(17) 0.0039(12) -0.0019(13)
C21 0.0482(14) 0.0771(18) 0.095(3) -0.0200(18) -0.0034(16) -0.0041(12)
C22 0.0461(14) 0.0774(17) 0.064(2) -0.0088(15) -0.0025(12) -0.0009(12)
C23 0.0490(14) 0.0838(19) 0.063(2) -0.0039(17) -0.0079(14) 0.0043(13)

loop_
_atom_type_symbol
_atom_type_description
_atom_type_scat_dispersion_real
_atom_type_scat_dispersion_imag
_atom_type_scat_source
C C 0.0181 0.0091 'International Tables Vol C Tables 4.2.6.8 and 6.1.1.4'
H H 0.0000 0.0000 'International Tables Vol C Tables 4.2.6.8 and 6.1.1.4'
N N 0.0311 0.0180 'International Tables Vol C Tables 4.2.6.8 and 6.1.1.4'
O O 0.0492 0.0322 'International Tables Vol C Tables 4.2.6.8 and 6.1.1.4'

loop_
_geom_angle_atom_site_label_1
_geom_angle_atom_site_label_2
_geom_angle_atom_site_label_3
_geom_angle
O6 N1 O7 122.1(3)
O6 N1 C23 120.2(3)
O7 N1 C23 117.7(3)
C1 O1 C3 114.4(5)
C2 O2 C5 114.9(3)
C17 O3 C14 117.7(2)
C13 O4 C4 113.3(3)
C20 O5 C15 117.8(3)
O1 C1 C2 115.7(6)
O2 C2 C1 120.1(5)
O1 C3 C4 109.9(4)
O4 C4 C3 113.2(3)
O2 C5 C14 109.0(3)
C17 C6 C10 120.4(3)
N2 C7 C19 178.6(4)
C12 C8 C20 119.6(3)
C23 C9 C11 117.8(3)
C12 C10 C6 118.1(3)
C12 C10 C16 117.9(3)
C6 C10 C16 123.9(3)
C22 C11 C9 121.8(3)
C10 C12 C8 122.1(3)
O4 C13 C15 110.3(3)
O3 C14 C5 106.5(3)
O5 C15 C13 106.8(3)
C19 C16 C10 133.0(3)
O3 C17 C6 124.8(3)
O3 C17 C20 114.7(3)
C6 C17 C20 120.5(3)
C23 C18 C21 118.8(3)
C16 C19 C7 121.1(3)
C16 C19 C22 123.5(3)
C7 C19 C22 115.3(3)
O5 C20 C8 125.3(3)
O5 C20 C17 115.4(3)
C8 C20 C17 119.3(3)
C18 C21 C22 121.6(3)
C11 C22 C21 117.7(3)
C11 C22 C19 122.3(3)
C21 C22 C19 120.0(3)
C18 C23 C9 122.3(3)
C18 C23 N1 118.8(3)
C9 C23 N1 118.8(3)

loop_
_geom_bond_atom_site_label_1
_geom_bond_atom_site_label_2
_geom_bond_distance
N1 O6 1.206(4)
N1 O7 1.215(4)
N1 C23 1.460(4)
N2 C7 1.129(5)
O1 C1 1.353(6)
O1 C3 1.405(7)
O2 C2 1.393(4)
O2 C5 1.411(5)
O3 C17 1.374(4)
O3 C14 1.415(4)
O4 C13 1.419(5)
O4 C4 1.424(5)
O5 C20 1.355(4)
O5 C15 1.434(4)
C1 C2 1.402(8)
C3 C4 1.478(6)
C5 C14 1.505(5)
C6 C17 1.374(4)
C6 C10 1.409(5)
C7 C19 1.426(5)
C8 C12 1.385(5)
C8 C20 1.384(5)
C9 C23 1.373(4)
C9 C11 1.388(4)
C10 C12 1.373(5)
C10 C16 1.447(4)
C11 C22 1.379(5)
C13 C15 1.495(5)
C16 C19 1.332(4)
C17 C20 1.399(5)
C18 C23 1.362(5)
C18 C21 1.371(4)
C19 C22 1.490(4)
C21 C22 1.391(4)
